data_4328491
loop_
_publ_author_name
'Paula L. Diaconescu'
'Christopher C. Cummins'

_publ_section_title
;
 \m-\h6,\h6-Arene-Bridged Diuranium Hexakisketimide Complexes Isolable in
 Two States of Charge
;
_journal_name_full 'Inorganic Chemistry'
_journal_page_first 2902
_journal_page_last 2916
_journal_paper_doi 10.1021/ic202163m
_journal_volume 51
_journal_year 2012
_chemical_formula_moiety 'C91 H128 I K2 N6 U2'
_chemical_formula_sum 'C91 H128 I K2 N6 U2'
_chemical_formula_weight 1987.15
_chemical_name_systematic
; 
 ? 
;
_space_group_IT_number 4
_symmetry_cell_setting monoclinic
_symmetry_space_group_name_Hall 'P 2yb'
_symmetry_space_group_name_H-M 'P 1 21 1'
_atom_sites_solution_hydrogens geom
_atom_sites_solution_primary direct
_atom_sites_solution_secondary difmap
_audit_creation_method SHELXL-97
_cell_angle_alpha 90.00
_cell_angle_beta 96.342(4)
_cell_angle_gamma 90.00
_cell_formula_units_Z 2
_cell_length_a 14.965(4)
_cell_length_b 12.845(3)
_cell_length_c 27.007(7)
_cell_measurement_temperature 183(2)
_cell_volume 5160(2)
_computing_structure_refinement 'SHELXL-97 (Sheldrick, 1997)'
_computing_structure_solution 'SHELXS-97 (Sheldrick, 1990)'
_diffrn_ambient_temperature 183(2)
_diffrn_measured_fraction_theta_full 0.989
_diffrn_measured_fraction_theta_max 0.989
_diffrn_radiation_monochromator graphite
_diffrn_radiation_source 'fine-focus sealed tube'
_diffrn_radiation_type MoK\a
_diffrn_radiation_wavelength 0.71073
_diffrn_reflns_av_R_equivalents 0.0347
_diffrn_reflns_av_sigmaI/netI 0.0361
_diffrn_reflns_limit_h_max 16
_diffrn_reflns_limit_h_min -15
_diffrn_reflns_limit_k_max 11
_diffrn_reflns_limit_k_min -14
_diffrn_reflns_limit_l_max 29
_diffrn_reflns_limit_l_min -26
_diffrn_reflns_number 20544
_diffrn_reflns_theta_full 23.27
_diffrn_reflns_theta_max 23.27
_diffrn_reflns_theta_min 2.50
_exptl_absorpt_coefficient_mu 3.553
_exptl_absorpt_correction_T_max 0.4361
_exptl_absorpt_correction_T_min 0.3379
_exptl_absorpt_correction_type multi-scan
_exptl_absorpt_process_details 'Twinabs (Bruker)'
_exptl_crystal_colour 'red brown'
_exptl_crystal_density_diffrn 1.279
_exptl_crystal_description block
_exptl_crystal_F_000 1982
_exptl_crystal_size_max 0.39
_exptl_crystal_size_mid 0.34
_exptl_crystal_size_min 0.28
_platon_squeeze_details
;
;
_refine_diff_density_max 0.978
_refine_diff_density_min -1.019
_refine_diff_density_rms 0.089
_refine_ls_abs_structure_details 'Flack H D (1983), Acta Cryst. A39, 876-881'
_refine_ls_abs_structure_Flack 0.007(6)
_refine_ls_extinction_method none
_refine_ls_goodness_of_fit_ref 1.068
_refine_ls_hydrogen_treatment constr
_refine_ls_matrix_type full
_refine_ls_number_parameters 934
_refine_ls_number_reflns 11151
_refine_ls_number_restraints 3
_refine_ls_restrained_S_all 1.068
_refine_ls_R_factor_all 0.0400
_refine_ls_R_factor_gt 0.0362
_refine_ls_shift/su_max 0.040
_refine_ls_shift/su_mean 0.001
_refine_ls_structure_factor_coef Fsqd
_refine_ls_weighting_details 'calc w=1/[\s^2^(Fo^2^)+(0.0444P)^2^+12.5417P] where P=(Fo^2^+2Fc^2^)/3'
_refine_ls_weighting_scheme calc
_refine_ls_wR_factor_gt 0.0854
_refine_ls_wR_factor_ref 0.0870
_reflns_number_gt 10465
_reflns_number_total 11151
_reflns_threshold_expression >2sigma(I)
_cod_data_source_file ic202163m_si_004_2.cif
_cod_data_source_block '[K2I][mu-tol-12]'
_cod_database_code 4328491

loop_
_symmetry_equiv_pos_as_xyz
'x, y, z'
'-x, y+1/2, -z'

loop_
_atom_site_label
_atom_site_type_symbol
_atom_site_fract_x
_atom_site_fract_y
_atom_site_fract_z
_atom_site_U_iso_or_equiv
_atom_site_adp_type
_atom_site_occupancy
_atom_site_symmetry_multiplicity
_atom_site_calc_flag
_atom_site_refinement_flags
_atom_site_disorder_assembly
_atom_site_disorder_group
U1 U -0.78506(2) -0.52414(3) -0.647868(11) 0.03248(10) Uani 1 1 d . . .
U2 U -0.92893(2) -0.47470(3) -0.798509(11) 0.03106(9) Uani 1 1 d . . .
C38 C -0.5774(8) -0.2740(9) -0.6146(4) 0.049(3) Uani 1 1 d . . .
C1 C -0.9425(6) -0.5305(11) -0.7057(3) 0.042(2) Uani 1 1 d . . .
C6 C -0.9141(6) -0.4238(9) -0.7031(4) 0.040(2) Uani 1 1 d . . .
H6A H -0.9504 -0.3734 -0.6891 0.047 Uiso 1 1 calc R . .
N2 N -0.8342(5) -0.4888(8) -0.5758(2) 0.044(2) Uani 1 1 d . . .
C4 C -0.7744(6) -0.4671(10) -0.7412(3) 0.037(2) Uani 1 1 d . . .
H4A H -0.7200 -0.4456 -0.7532 0.044 Uiso 1 1 calc R . .
C42 C -1.2112(6) -0.4808(10) -0.8676(3) 0.043(2) Uani 1 1 d . . .
C44 C -1.2586(9) -0.5240(14) -0.9530(5) 0.080(4) Uani 1 1 d . . .
H44A H -1.2567 -0.5104 -0.9874 0.096 Uiso 1 1 calc R . .
C3 C -0.8000(7) -0.5751(9) -0.7427(4) 0.043(3) Uani 1 1 d . . .
H3A H -0.7613 -0.6255 -0.7548 0.052 Uiso 1 1 calc R . .
C47 C -1.2057(6) -0.4636(10) -0.9175(4) 0.047(3) Uani 1 1 d . . .
C21 C -0.8791(6) -0.4544(7) -0.5416(3) 0.039(2) Uani 1 1 d . . .
N6 N -0.9162(5) -0.6113(7) -0.8486(3) 0.039(2) Uani 1 1 d . . .
C5 C -0.8324(7) -0.3919(8) -0.7211(3) 0.037(2) Uani 1 1 d . . .
H5A H -0.8159 -0.3204 -0.7199 0.044 Uiso 1 1 calc R . .
N5 N -0.8655(6) -0.3583(7) -0.8455(3) 0.042(2) Uani 1 1 d . . .
C2 C -0.8835(7) -0.6069(8) -0.7262(3) 0.039(2) Uani 1 1 d . . .
H2A H -0.9009 -0.6780 -0.7286 0.047 Uiso 1 1 calc R . .
C311 C -0.4822(8) -0.2312(11) -0.6016(5) 0.067(4) Uani 1 1 d . . .
H31A H -0.4486 -0.2374 -0.6307 0.101 Uiso 1 1 calc R . .
H31B H -0.4515 -0.2711 -0.5738 0.101 Uiso 1 1 calc R . .
H31C H -0.4855 -0.1578 -0.5921 0.101 Uiso 1 1 calc R . .
C7 C -1.0314(7) -0.5651(12) -0.6887(4) 0.065(4) Uani 1 1 d . . .
H7A H -1.0321 -0.6411 -0.6856 0.098 Uiso 1 1 calc R . .
H7B H -1.0811 -0.5429 -0.7131 0.098 Uiso 1 1 calc R . .
H7C H -1.0385 -0.5336 -0.6563 0.098 Uiso 1 1 calc R . .
N3 N -0.6523(5) -0.4432(6) -0.6359(3) 0.040(2) Uani 1 1 d . . .
C610 C -0.9987(8) -0.8569(10) -0.9146(5) 0.068(4) Uani 1 1 d . . .
H61A H -1.0107 -0.8261 -0.9479 0.102 Uiso 1 1 calc R . .
H61B H -1.0443 -0.9098 -0.9101 0.102 Uiso 1 1 calc R . .
H61C H -0.9390 -0.8893 -0.9111 0.102 Uiso 1 1 calc R . .
C31 C -0.5806(7) -0.3932(8) -0.6251(3) 0.044(3) Uani 1 1 d . . .
C68 C -1.0018(7) -0.7700(9) -0.8743(4) 0.050(3) Uani 1 1 d . . .
C61 C -0.9264(6) -0.6888(8) -0.8773(3) 0.041(2) Uani 1 1 d . . .
C32 C -0.4904(6) -0.4522(8) -0.6257(3) 0.041(3) Uani 1 1 d . C .
C511 C -0.8138(8) -0.1084(10) -0.9096(5) 0.069(4) Uani 1 1 d . . .
H51A H -0.8035 -0.1475 -0.9396 0.103 Uiso 1 1 calc R . .
H51B H -0.7558 -0.0900 -0.8911 0.103 Uiso 1 1 calc R . .
H51C H -0.8475 -0.0448 -0.9191 0.103 Uiso 1 1 calc R . .
C471 C -1.1427(8) -0.3870(11) -0.9348(4) 0.066(4) Uani 1 1 d . . .
H47A H -1.1447 -0.3908 -0.9711 0.098 Uiso 1 1 calc R . .
H47B H -1.0816 -0.4022 -0.9196 0.098 Uiso 1 1 calc R . .
H47C H -1.1600 -0.3169 -0.9251 0.098 Uiso 1 1 calc R . .
C12 C -0.6519(8) -0.8439(9) -0.6330(5) 0.057(3) Uani 1 1 d . C .
C46 C -1.3148(8) -0.6191(11) -0.8882(6) 0.070(4) Uani 1 1 d . . .
H46A H -1.3511 -0.6741 -0.8780 0.084 Uiso 1 1 calc R . .
C13 C -0.6518(9) -0.8883(10) -0.6787(6) 0.069(4) Uani 1 1 d . C .
C51 C -0.8258(7) -0.2880(8) -0.8684(3) 0.040(2) Uani 1 1 d . . .
C510 C -0.9657(8) -0.1923(12) -0.9025(6) 0.083(5) Uani 1 1 d . . .
H51D H -0.9626 -0.2162 -0.9367 0.124 Uiso 1 1 calc R . .
H51E H -0.9984 -0.1262 -0.9030 0.124 Uiso 1 1 calc R . .
H51F H -0.9970 -0.2445 -0.8843 0.124 Uiso 1 1 calc R . .
N1 N -0.7398(6) -0.6891(7) -0.6314(3) 0.049(2) Uani 1 1 d . C .
C18 C -0.8072(11) -0.8410(10) -0.5936(5) 0.075(4) Uani 1 1 d . . .
C69 C -1.0935(8) -0.7119(12) -0.8852(6) 0.082(4) Uani 1 1 d . . .
H69A H -1.0922 -0.6680 -0.9148 0.123 Uiso 1 1 calc R . .
H69B H -1.1036 -0.6684 -0.8566 0.123 Uiso 1 1 calc R . .
H69C H -1.1422 -0.7630 -0.8912 0.123 Uiso 1 1 calc R . .
C28 C -0.8393(10) -0.4473(12) -0.4852(4) 0.078(3) Uani 1 1 d . . .
C211 C -0.9038(11) -0.3991(18) -0.4542(5) 0.115(7) Uani 1 1 d . . .
H21D H -0.9289 -0.3358 -0.4705 0.172 Uiso 1 1 calc R . .
H21E H -0.8727 -0.3813 -0.4214 0.172 Uiso 1 1 calc R . .
H21F H -0.9524 -0.4483 -0.4501 0.172 Uiso 1 1 calc R . .
C310 C -0.6296(8) -0.2581(11) -0.5684(5) 0.070(4) Uani 1 1 d . . .
H31D H -0.6852 -0.2991 -0.5725 0.105 Uiso 1 1 calc R . .
H31E H -0.6444 -0.1842 -0.5653 0.105 Uiso 1 1 calc R . .
H31F H -0.5922 -0.2810 -0.5383 0.105 Uiso 1 1 calc R . .
C59 C -0.8705(12) -0.1265(12) -0.8247(5) 0.092(5) Uani 1 1 d . . .
H59A H -0.9010 -0.1732 -0.8033 0.138 Uiso 1 1 calc R . .
H59B H -0.9029 -0.0602 -0.8283 0.138 Uiso 1 1 calc R . .
H59C H -0.8088 -0.1140 -0.8096 0.138 Uiso 1 1 calc R . .
C131 C -0.7347(11) -0.8904(12) -0.7165(5) 0.088(5) Uani 1 1 d . . .
H13A H -0.7236 -0.9353 -0.7445 0.132 Uiso 1 1 calc R . .
H13B H -0.7483 -0.8196 -0.7287 0.132 Uiso 1 1 calc R . .
H13C H -0.7859 -0.9175 -0.7007 0.132 Uiso 1 1 calc R . .
C431 C -1.2684(9) -0.5872(12) -0.7975(5) 0.074(4) Uani 1 1 d . . .
H43A H -1.2120 -0.5647 -0.7786 0.111 Uiso 1 1 calc R . .
H43B H -1.2753 -0.6626 -0.7940 0.111 Uiso 1 1 calc R . .
H43C H -1.3190 -0.5515 -0.7847 0.111 Uiso 1 1 calc R . .
C39 C -0.6275(9) -0.2151(10) -0.6591(5) 0.069(4) Uani 1 1 d . . .
H39A H -0.6884 -0.2433 -0.6663 0.104 Uiso 1 1 calc R . .
H39B H -0.5950 -0.2235 -0.6885 0.104 Uiso 1 1 calc R . .
H39C H -0.6309 -0.1410 -0.6509 0.104 Uiso 1 1 calc R . .
C17 C -0.5754(11) -0.8423(13) -0.5993(7) 0.093(4) Uani 1 1 d . . .
C210 C -0.7557(11) -0.3753(19) -0.4821(5) 0.126(8) Uani 1 1 d . . .
H21A H -0.7748 -0.3039 -0.4905 0.190 Uiso 1 1 calc R . .
H21B H -0.7148 -0.3996 -0.5055 0.190 Uiso 1 1 calc R . .
H21C H -0.7248 -0.3769 -0.4481 0.190 Uiso 1 1 calc R . .
N4 N -1.0736(5) -0.4366(7) -0.8168(3) 0.042(2) Uani 1 1 d . . .
C11 C -0.7326(8) -0.7842(9) -0.6202(4) 0.051(3) Uani 1 1 d . . .
C19 C -0.7837(11) -0.9555(11) -0.5838(5) 0.088(5) Uani 1 1 d . . .
H19A H -0.8300 -0.9881 -0.5660 0.132 Uiso 1 1 calc R C .
H19B H -0.7253 -0.9605 -0.5635 0.132 Uiso 1 1 calc R . .
H19C H -0.7806 -0.9913 -0.6156 0.132 Uiso 1 1 calc R . .
C410 C -1.3027(8) -0.3150(13) -0.8215(6) 0.083(4) Uani 1 1 d . . .
H41A H -1.3318 -0.3795 -0.8123 0.124 Uiso 1 1 calc R . .
H41B H -1.3122 -0.3060 -0.8577 0.124 Uiso 1 1 calc R . .
H41C H -1.3288 -0.2558 -0.8053 0.124 Uiso 1 1 calc R . .
C37 C -0.4614(7) -0.5158(10) -0.5840(4) 0.050(3) Uani 1 1 d . . .
C63 C -0.7807(7) -0.7625(9) -0.9022(4) 0.050(3) Uani 1 1 d . . .
C371 C -0.5097(9) -0.5126(11) -0.5376(4) 0.073(4) Uani 1 1 d . . .
H37A H -0.4841 -0.5653 -0.5139 0.109 Uiso 1 1 calc R . .
H37B H -0.5738 -0.5270 -0.5465 0.109 Uiso 1 1 calc R . .
H37C H -0.5026 -0.4435 -0.5223 0.109 Uiso 1 1 calc R . .
C48 C -1.2043(7) -0.3208(10) -0.8049(4) 0.053(3) Uani 1 1 d . . .
C36 C -0.3890(8) -0.5830(10) -0.5870(5) 0.063(3) Uani 1 1 d . C .
H36A H -0.3709 -0.6311 -0.5586 0.075 Uiso 1 1 calc R . .
C35 C -0.3466(8) -0.5904(10) -0.6291(6) 0.068(4) Uani 1 1 d . . .
C41 C -1.1559(7) -0.4150(9) -0.8285(4) 0.048(3) Uani 1 1 d . . .
C671 C -0.9568(9) -0.5861(12) -0.9740(4) 0.069(4) Uani 1 1 d . . .
H67A H -1.0095 -0.6313 -0.9737 0.103 Uiso 1 1 calc R . .
H67B H -0.9556 -0.5566 -1.0074 0.103 Uiso 1 1 calc R . .
H67C H -0.9602 -0.5296 -0.9499 0.103 Uiso 1 1 calc R . .
C67 C -0.8722(8) -0.6490(10) -0.9601(4) 0.052(3) Uani 1 1 d . . .
C631 C -0.7647(8) -0.8208(10) -0.8533(5) 0.066(3) Uani 1 1 d . . .
H63A H -0.7032 -0.8479 -0.8491 0.099 Uiso 1 1 calc R . .
H63B H -0.8074 -0.8787 -0.8533 0.099 Uiso 1 1 calc R . .
H63C H -0.7733 -0.7734 -0.8258 0.099 Uiso 1 1 calc R . .
C23 C -0.9862(7) -0.3120(9) -0.5760(4) 0.048(3) Uani 1 1 d . . .
C33 C -0.4458(7) -0.4583(9) -0.6678(4) 0.052(3) Uani 1 1 d . . .
C34 C -0.3749(7) -0.5275(12) -0.6690(5) 0.066(3) Uani 1 1 d . C .
H34A H -0.3398 -0.5269 -0.6984 0.079 Uiso 1 1 calc R . .
C25 C -1.1465(8) -0.3415(11) -0.5893(4) 0.057(3) Uani 1 1 d . . .
C24 C -1.0716(8) -0.2781(10) -0.5925(4) 0.057(3) Uani 1 1 d . . .
H24A H -1.0797 -0.2103 -0.6062 0.068 Uiso 1 1 calc R . .
C231 C -0.9062(9) -0.2423(10) -0.5814(4) 0.064(3) Uani 1 1 d . . .
H23D H -0.8673 -0.2400 -0.5498 0.096 Uiso 1 1 calc R . .
H23E H -0.9273 -0.1718 -0.5904 0.096 Uiso 1 1 calc R . .
H23F H -0.8723 -0.2698 -0.6075 0.096 Uiso 1 1 calc R . .
C22 C -0.9741(7) -0.4137(8) -0.5567(4) 0.043(2) Uani 1 1 d . . .
C611 C -0.9938(10) -0.8181(12) -0.8238(5) 0.084(4) Uani 1 1 d . . .
H61D H -1.0403 -0.8715 -0.8226 0.125 Uiso 1 1 calc R . .
H61E H -1.0014 -0.7644 -0.7989 0.125 Uiso 1 1 calc R . .
H61F H -0.9343 -0.8501 -0.8167 0.125 Uiso 1 1 calc R . .
C27 C -1.0488(7) -0.4773(11) -0.5547(3) 0.048(2) Uani 1 1 d . . .
C271 C -1.0389(10) -0.5881(12) -0.5378(5) 0.078(4) Uani 1 1 d . . .
H27A H -0.9975 -0.6245 -0.5576 0.117 Uiso 1 1 calc R . .
H27B H -1.0977 -0.6224 -0.5421 0.117 Uiso 1 1 calc R . .
H27C H -1.0149 -0.5899 -0.5025 0.117 Uiso 1 1 calc R . .
C43 C -1.2667(7) -0.5601(9) -0.8524(4) 0.053(3) Uani 1 1 d . . .
C26 C -1.1325(8) -0.4424(9) -0.5709(4) 0.056(3) Uani 1 1 d . . .
H26A H -1.1825 -0.4875 -0.5697 0.068 Uiso 1 1 calc R . .
C45 C -1.3126(9) -0.6017(13) -0.9389(6) 0.079(5) Uani 1 1 d . . .
C62 C -0.8596(7) -0.7034(8) -0.9159(4) 0.043(2) Uani 1 1 d . . .
C49 C -1.1603(9) -0.2205(11) -0.8206(6) 0.079(4) Uani 1 1 d . . .
H49A H -1.0955 -0.2231 -0.8100 0.119 Uiso 1 1 calc R . .
H49B H -1.1867 -0.1608 -0.8048 0.119 Uiso 1 1 calc R . .
H49C H -1.1705 -0.2131 -0.8569 0.119 Uiso 1 1 calc R . .
C29 C -0.8122(10) -0.5529(11) -0.4663(4) 0.078(3) Uani 1 1 d . . .
H29A H -0.7565 -0.5737 -0.4794 0.117 Uiso 1 1 calc R . .
H29B H -0.8599 -0.6029 -0.4771 0.117 Uiso 1 1 calc R . .
H29C H -0.8026 -0.5516 -0.4298 0.117 Uiso 1 1 calc R . .
K1 K -0.72507(14) -0.54417(18) -0.86331(8) 0.0468(6) Uani 1 1 d . C .
C56 C -0.5805(8) -0.3463(10) -0.8726(5) 0.061(3) Uani 1 1 d . . .
H56A H -0.5239 -0.3437 -0.8491 0.073 Uiso 1 1 calc R . .
C531 C -0.8223(8) -0.3569(11) -0.9730(4) 0.060(3) Uani 1 1 d . . .
H53A H -0.8186 -0.4162 -0.9955 0.090 Uiso 1 1 calc R . .
H53B H -0.8268 -0.2922 -0.9924 0.090 Uiso 1 1 calc R . .
H53C H -0.8754 -0.3643 -0.9552 0.090 Uiso 1 1 calc R . .
C57 C -0.6587(7) -0.3054(9) -0.8574(4) 0.049(3) Uani 1 1 d . . .
C55 C -0.5783(8) -0.3899(10) -0.9176(5) 0.063(3) Uani 1 1 d . C .
C64 C -0.7145(8) -0.7604(12) -0.9368(6) 0.074(4) Uani 1 1 d . . .
H64A H -0.6610 -0.8072 -0.9306 0.089 Uiso 1 1 calc R . .
C66 C -0.8065(10) -0.6511(12) -0.9913(5) 0.073(4) Uani 1 1 d . . .
H66A H -0.8157 -0.6141 -1.0219 0.088 Uiso 1 1 calc R . .
C65 C -0.7258(12) -0.7060(14) -0.9797(6) 0.085(5) Uani 1 1 d . . .
K2 K -0.56549(17) -0.6560(2) -0.67657(9) 0.0543(6) Uani 1 1 d . C .
C331 C -0.4739(9) -0.3917(10) -0.7135(4) 0.066(3) Uani 1 1 d . . .
H33A H -0.4686 -0.4325 -0.7436 0.099 Uiso 1 1 calc R . .
H33B H -0.4348 -0.3304 -0.7131 0.099 Uiso 1 1 calc R . .
H33C H -0.5364 -0.3693 -0.7130 0.099 Uiso 1 1 calc R . .
C251 C -1.2391(8) -0.3004(12) -0.6056(5) 0.072(4) Uani 1 1 d . . .
H25A H -1.2498 -0.2378 -0.5865 0.108 Uiso 1 1 calc R . .
H25B H -1.2838 -0.3535 -0.5999 0.108 Uiso 1 1 calc R . .
H25C H -1.2439 -0.2832 -0.6412 0.108 Uiso 1 1 calc R . .
C571 C -0.6566(9) -0.2524(11) -0.8052(4) 0.071(4) Uani 1 1 d . . .
H57A H -0.6010 -0.2717 -0.7846 0.107 Uiso 1 1 calc R . .
H57B H -0.7085 -0.2758 -0.7889 0.107 Uiso 1 1 calc R . .
H57C H -0.6591 -0.1766 -0.8093 0.107 Uiso 1 1 calc R . .
C551 C -0.4923(9) -0.4386(14) -0.9309(6) 0.096(5) Uani 1 1 d . . .
H55A H -0.4906 -0.4350 -0.9670 0.144 Uiso 1 1 calc R . .
H55B H -0.4897 -0.5115 -0.9202 0.144 Uiso 1 1 calc R . .
H55C H -0.4407 -0.4008 -0.9140 0.144 Uiso 1 1 calc R . .
C53 C -0.7382(6) -0.3536(8) -0.9357(4) 0.040(2) Uani 1 1 d . C .
C58 C -0.8685(8) -0.1766(9) -0.8761(4) 0.057(3) Uani 1 1 d . . .
C14 C -0.5701(11) -0.9308(15) -0.6913(9) 0.126(5) Uani 1 1 d . . .
H14A H -0.5670 -0.9602 -0.7234 0.151 Uiso 1 1 calc R A 2
C110 C -0.8969(10) -0.8299(14) -0.6270(6) 0.092(5) Uani 1 1 d . . .
H11A H -0.9448 -0.8642 -0.6111 0.138 Uiso 1 1 calc R C .
H11B H -0.8916 -0.8624 -0.6594 0.138 Uiso 1 1 calc R . .
H11C H -0.9113 -0.7559 -0.6319 0.138 Uiso 1 1 calc R . .
C451 C -1.3716(12) -0.6678(17) -0.9778(7) 0.130(8) Uani 1 1 d . . .
H45A H -1.3620 -0.6450 -1.0114 0.194 Uiso 1 1 calc R . .
H45B H -1.4351 -0.6589 -0.9729 0.194 Uiso 1 1 calc R . .
H45C H -1.3551 -0.7414 -0.9737 0.194 Uiso 1 1 calc R . .
C52 C -0.7385(6) -0.3111(8) -0.8887(3) 0.035(2) Uani 1 1 d . . .
C351 C -0.2718(10) -0.6657(13) -0.6311(7) 0.099(5) Uani 1 1 d . . .
H35A H -0.2358 -0.6684 -0.5985 0.148 Uiso 1 1 calc R . .
H35B H -0.2337 -0.6434 -0.6564 0.148 Uiso 1 1 calc R . .
H35C H -0.2964 -0.7349 -0.6396 0.148 Uiso 1 1 calc R . .
C15 C -0.4917(12) -0.9293(15) -0.6552(9) 0.126(5) Uani 1 1 d D C .
I I -0.54499(5) -0.65389(8) -0.79850(3) 0.0657(2) Uani 1 1 d . . .
C411 C -1.1887(10) -0.3301(14) -0.7481(5) 0.086(5) Uani 1 1 d . . .
H41D H -1.1248 -0.3427 -0.7378 0.130 Uiso 1 1 calc R . .
H41E H -1.2243 -0.3881 -0.7372 0.130 Uiso 1 1 calc R . .
H41F H -1.2072 -0.2653 -0.7330 0.130 Uiso 1 1 calc R . .
C111 C -0.8192(14) -0.7858(12) -0.5441(5) 0.107(6) Uani 1 1 d . . .
H11D H -0.8621 -0.8249 -0.5264 0.160 Uiso 1 1 calc R C .
H11E H -0.8421 -0.7152 -0.5510 0.160 Uiso 1 1 calc R . .
H11F H -0.7612 -0.7822 -0.5235 0.160 Uiso 1 1 calc R . .
C54 C -0.6579(8) -0.3960(9) -0.9500(5) 0.059(3) Uani 1 1 d . . .
H54A H -0.6566 -0.4240 -0.9845 0.071 Uiso 1 1 calc R C .
C651 C -0.6543(12) -0.7076(17) -1.0155(7) 0.123(7) Uani 1 1 d . . .
H65A H -0.6830 -0.7008 -1.0497 0.184 Uiso 1 1 calc R . .
H65B H -0.6213 -0.7735 -1.0120 0.184 Uiso 1 1 calc R . .
H65C H -0.6125 -0.6496 -1.0079 0.184 Uiso 1 1 calc R . .
C16 C -0.4988(12) -0.8852(15) -0.6112(9) 0.126(5) Uani 1 1 d D C .
H16A H -0.5046 -0.9516 -0.5925 0.151 Uiso 1 1 calc R B 3
C15A C -0.4027(15) -0.976(2) -0.6633(13) 0.126(5) Uani 0.79(3) 1 d P C 1
H15A H -0.3546 -0.9264 -0.6524 0.189 Uiso 0.79(3) 1 calc PR C 1
H15B H -0.4016 -0.9910 -0.6988 0.189 Uiso 0.79(3) 1 calc PR C 1
H15C H -0.3936 -1.0403 -0.6441 0.189 Uiso 0.79(3) 1 calc PR C 1
C15B C -0.447(6) -0.971(7) -0.699(3) 0.126(5) Uani 0.21(3) 1 d PD C 2
H15D H -0.4062 -0.9179 -0.7098 0.189 Uiso 0.21(3) 1 calc PR C 2
H15E H -0.4927 -0.9881 -0.7263 0.189 Uiso 0.21(3) 1 calc PR C 2
H15F H -0.4123 -1.0337 -0.6885 0.189 Uiso 0.21(3) 1 calc PR C 2
C17A C -0.534(6) -0.806(6) -0.567(4) 0.093(4) Uani 0.22(3) 1 d P C 3
H17A H -0.5721 -0.7929 -0.5405 0.139 Uiso 0.22(3) 1 calc PR C 3
H17B H -0.5089 -0.7407 -0.5777 0.139 Uiso 0.22(3) 1 calc PR C 3
H17C H -0.4854 -0.8538 -0.5551 0.139 Uiso 0.22(3) 1 calc PR C 3
C17B C -0.5801(17) -0.7906(18) -0.5445(9) 0.093(4) Uani 0.78(3) 1 d P C 4
H17D H -0.6155 -0.7263 -0.5480 0.139 Uiso 0.78(3) 1 calc PR C 4
H17E H -0.5192 -0.7747 -0.5292 0.139 Uiso 0.78(3) 1 calc PR C 4
H17F H -0.6086 -0.8397 -0.5233 0.139 Uiso 0.78(3) 1 calc PR C 4

loop_
_atom_site_aniso_label
_atom_site_aniso_U_11
_atom_site_aniso_U_22
_atom_site_aniso_U_33
_atom_site_aniso_U_23
_atom_site_aniso_U_13
_atom_site_aniso_U_12
U1 0.03354(18) 0.0369(2) 0.02673(16) 0.00024(15) 0.00196(13) -0.00378(17)
U2 0.03144(18) 0.03215(19) 0.02902(17) 0.00009(15) 0.00071(12) 0.00007(16)
C38 0.053(7) 0.038(7) 0.057(6) -0.009(5) 0.003(5) -0.010(5)
C1 0.030(5) 0.051(7) 0.045(5) -0.010(6) 0.005(4) -0.005(6)
C6 0.032(5) 0.041(7) 0.045(6) -0.017(5) 0.001(4) 0.006(5)
N2 0.053(5) 0.051(6) 0.028(4) -0.004(4) 0.013(3) -0.004(5)
C4 0.029(5) 0.051(8) 0.030(5) -0.001(5) 0.001(4) -0.011(5)
C42 0.028(5) 0.051(6) 0.047(5) -0.003(5) -0.006(4) 0.015(6)
C44 0.072(9) 0.084(11) 0.078(8) -0.022(9) -0.013(7) 0.036(9)
C3 0.040(6) 0.045(7) 0.044(6) -0.011(5) 0.001(5) 0.002(5)
C47 0.037(5) 0.047(7) 0.057(6) -0.015(6) -0.002(4) 0.011(5)
C21 0.045(5) 0.030(7) 0.039(5) 0.002(4) -0.001(4) -0.007(5)
N6 0.041(5) 0.046(6) 0.028(4) 0.002(4) -0.005(3) 0.009(4)
C5 0.045(6) 0.027(6) 0.038(5) 0.002(4) 0.002(4) -0.003(5)
N5 0.057(5) 0.045(6) 0.024(4) 0.006(4) -0.001(4) -0.009(5)
C2 0.053(6) 0.027(6) 0.034(5) 0.003(4) -0.007(4) -0.004(5)
C311 0.055(7) 0.067(9) 0.079(8) -0.020(7) 0.008(6) -0.021(7)
C7 0.047(7) 0.097(12) 0.052(7) 0.008(6) 0.007(5) -0.019(7)
N3 0.037(4) 0.039(5) 0.041(4) -0.005(3) -0.013(3) -0.024(4)
C610 0.056(8) 0.043(8) 0.102(10) -0.028(7) -0.005(7) -0.010(6)
C31 0.051(6) 0.048(7) 0.031(5) -0.003(4) -0.010(4) 0.008(6)
C68 0.043(6) 0.043(7) 0.065(7) -0.001(5) 0.006(5) 0.005(5)
C61 0.040(6) 0.034(6) 0.045(5) -0.009(5) -0.010(4) 0.004(5)
C32 0.041(5) 0.041(7) 0.038(5) -0.007(4) -0.007(4) -0.009(5)
C511 0.065(8) 0.044(8) 0.100(10) 0.029(7) 0.023(7) 0.008(6)
C471 0.064(8) 0.083(10) 0.050(7) 0.002(6) 0.009(6) 0.024(7)
C12 0.069(8) 0.033(7) 0.068(8) 0.023(6) 0.001(6) -0.005(6)
C46 0.040(7) 0.067(9) 0.104(11) -0.021(8) 0.007(7) 0.011(6)
C13 0.068(8) 0.051(8) 0.096(10) 0.024(7) 0.035(7) 0.014(6)
C51 0.049(6) 0.036(6) 0.035(5) 0.001(4) -0.001(4) 0.004(5)
C510 0.049(8) 0.068(10) 0.133(12) 0.040(9) 0.017(7) 0.029(7)
N1 0.067(6) 0.049(6) 0.029(4) 0.000(4) -0.005(4) 0.002(5)
C18 0.119(12) 0.045(8) 0.067(8) 0.012(6) 0.036(8) -0.011(8)
C69 0.038(7) 0.058(9) 0.148(13) -0.015(9) 0.006(7) 0.005(7)
C28 0.096(7) 0.091(10) 0.046(5) 0.003(5) 0.002(5) 0.008(6)
C211 0.097(12) 0.19(2) 0.059(9) -0.043(10) 0.011(8) 0.021(12)
C310 0.057(8) 0.060(9) 0.094(10) -0.025(7) 0.017(7) -0.001(7)
C59 0.136(14) 0.054(9) 0.090(10) -0.010(8) 0.034(9) 0.019(9)
C131 0.134(14) 0.075(11) 0.059(8) -0.019(7) 0.032(8) -0.022(10)
C431 0.059(8) 0.072(10) 0.093(10) 0.015(8) 0.015(7) -0.022(7)
C39 0.069(8) 0.050(8) 0.084(9) 0.012(7) -0.009(7) 0.004(7)
C17 0.070(8) 0.074(9) 0.125(11) 0.039(8) -0.030(8) -0.013(7)
C210 0.083(11) 0.24(3) 0.054(9) -0.017(11) -0.015(7) -0.054(14)
N4 0.023(4) 0.058(6) 0.045(5) 0.001(4) -0.001(3) 0.007(4)
C11 0.080(8) 0.033(7) 0.037(5) 0.001(5) -0.004(5) -0.002(6)
C19 0.122(12) 0.052(10) 0.095(10) 0.018(7) 0.038(9) -0.009(8)
C410 0.043(7) 0.092(12) 0.109(11) -0.033(9) -0.005(7) 0.012(7)
C37 0.051(6) 0.047(7) 0.049(6) -0.008(5) -0.009(4) -0.014(6)
C63 0.046(6) 0.040(7) 0.063(7) -0.018(5) 0.005(5) -0.003(5)
C371 0.108(10) 0.069(10) 0.038(6) 0.007(6) -0.006(6) -0.003(8)
C48 0.049(7) 0.052(8) 0.058(7) -0.009(5) 0.004(5) -0.003(6)
C36 0.068(8) 0.048(8) 0.067(8) -0.003(6) -0.018(6) -0.009(7)
C35 0.057(8) 0.044(8) 0.100(10) -0.013(7) -0.010(7) 0.000(6)
C41 0.042(6) 0.056(8) 0.044(6) 0.008(5) 0.003(5) -0.001(5)
C671 0.079(9) 0.081(10) 0.043(6) 0.012(6) -0.009(6) 0.001(8)
C67 0.061(7) 0.059(8) 0.037(6) -0.015(5) 0.005(5) -0.011(6)
C631 0.046(7) 0.056(8) 0.090(9) -0.005(7) -0.014(6) 0.011(6)
C23 0.050(7) 0.058(8) 0.038(6) -0.012(5) 0.013(5) -0.002(6)
C33 0.044(6) 0.055(9) 0.054(6) 0.000(5) -0.005(5) -0.007(6)
C34 0.044(6) 0.061(8) 0.092(9) -0.024(8) 0.007(6) -0.006(7)
C25 0.059(7) 0.068(9) 0.041(6) -0.022(6) 0.000(5) 0.008(7)
C24 0.059(8) 0.066(9) 0.047(6) -0.011(5) 0.012(5) 0.007(6)
C231 0.080(9) 0.049(8) 0.063(7) 0.004(6) 0.011(6) -0.003(7)
C22 0.045(6) 0.040(7) 0.047(6) -0.011(5) 0.014(4) -0.008(5)
C611 0.091(11) 0.067(10) 0.092(10) 0.001(8) 0.012(8) -0.027(8)
C27 0.046(6) 0.056(7) 0.043(5) 0.003(6) 0.009(4) -0.010(6)
C271 0.083(10) 0.074(10) 0.078(9) 0.011(8) 0.020(7) -0.013(8)
C43 0.036(6) 0.050(8) 0.072(7) -0.005(6) -0.002(5) 0.001(5)
C26 0.071(8) 0.048(8) 0.053(6) -0.011(5) 0.017(5) -0.017(6)
C45 0.049(8) 0.074(11) 0.107(12) -0.050(9) -0.012(7) 0.022(7)
C62 0.045(6) 0.032(6) 0.051(6) -0.019(5) -0.001(5) 0.000(5)
C49 0.074(9) 0.059(9) 0.108(11) -0.021(8) 0.021(8) 0.015(7)
C29 0.096(7) 0.091(10) 0.046(5) 0.003(5) 0.002(5) 0.008(6)
K1 0.0459(12) 0.0350(15) 0.0592(13) 0.0002(10) 0.0040(10) -0.0022(11)
C56 0.052(7) 0.057(8) 0.070(8) 0.019(6) -0.010(6) -0.002(6)
C531 0.062(8) 0.074(9) 0.040(6) -0.002(6) -0.006(5) -0.002(7)
C57 0.047(7) 0.038(7) 0.062(7) 0.009(5) -0.001(5) 0.004(5)
C55 0.052(7) 0.051(8) 0.087(9) 0.025(7) 0.011(6) 0.012(6)
C64 0.048(8) 0.063(10) 0.113(12) -0.042(9) 0.013(7) 0.008(7)
C66 0.094(11) 0.080(11) 0.047(7) -0.013(7) 0.016(7) -0.019(9)
C65 0.099(12) 0.095(13) 0.066(9) -0.028(9) 0.038(8) -0.016(10)
K2 0.0536(15) 0.0459(15) 0.0637(15) 0.0006(12) 0.0084(11) -0.0070(12)
C331 0.085(9) 0.055(8) 0.060(7) -0.001(6) 0.021(6) -0.013(7)
C251 0.055(8) 0.083(11) 0.075(8) -0.020(7) -0.005(6) -0.003(7)
C571 0.073(9) 0.078(10) 0.057(7) 0.006(6) -0.018(6) -0.023(8)
C551 0.077(9) 0.102(13) 0.117(12) 0.047(10) 0.039(8) 0.028(9)
C53 0.039(6) 0.034(6) 0.048(6) 0.007(5) 0.006(4) -0.001(5)
C58 0.055(7) 0.043(7) 0.074(8) 0.013(6) 0.019(6) 0.010(6)
C14 0.086(6) 0.091(7) 0.209(13) 0.065(8) 0.059(7) 0.023(6)
C110 0.071(10) 0.097(13) 0.116(12) 0.016(10) 0.046(9) -0.008(9)
C451 0.097(13) 0.145(18) 0.135(15) -0.092(14) -0.039(11) 0.025(12)
C52 0.039(6) 0.031(6) 0.035(5) 0.008(4) -0.001(4) 0.003(4)
C351 0.065(10) 0.082(12) 0.150(15) -0.005(11) 0.012(9) 0.018(9)
C15 0.086(6) 0.091(7) 0.209(13) 0.065(8) 0.059(7) 0.023(6)
I 0.0507(5) 0.0834(7) 0.0611(5) -0.0004(4) -0.0019(4) 0.0029(4)
C411 0.091(11) 0.107(13) 0.062(8) -0.022(8) 0.009(7) 0.002(9)
C111 0.20(2) 0.058(10) 0.072(9) 0.002(7) 0.062(11) -0.008(11)
C54 0.072(8) 0.046(7) 0.064(7) 0.010(6) 0.029(6) 0.022(6)
C651 0.113(14) 0.126(17) 0.142(16) -0.045(13) 0.066(12) -0.019(13)
C16 0.086(6) 0.091(7) 0.209(13) 0.065(8) 0.059(7) 0.023(6)
C15A 0.086(6) 0.091(7) 0.209(13) 0.065(8) 0.059(7) 0.023(6)
C15B 0.086(6) 0.091(7) 0.209(13) 0.065(8) 0.059(7) 0.023(6)
C17A 0.070(8) 0.074(9) 0.125(11) 0.039(8) -0.030(8) -0.013(7)
C17B 0.070(8) 0.074(9) 0.125(11) 0.039(8) -0.030(8) -0.013(7)

loop_
_atom_type_symbol
_atom_type_description
_atom_type_scat_dispersion_real
_atom_type_scat_dispersion_imag
_atom_type_scat_source
C C 0.0033 0.0016 'International Tables Vol C Tables 4.2.6.8 and 6.1.1.4'
H H 0.0000 0.0000 'International Tables Vol C Tables 4.2.6.8 and 6.1.1.4'
N N 0.0061 0.0033 'International Tables Vol C Tables 4.2.6.8 and 6.1.1.4'
U U -9.6767 9.6646 'International Tables Vol C Tables 4.2.6.8 and 6.1.1.4'
K K 0.2009 0.2494 'International Tables Vol C Tables 4.2.6.8 and 6.1.1.4'
I I -0.4742 1.8119 'International Tables Vol C Tables 4.2.6.8 and 6.1.1.4'

loop_
_geom_angle_atom_site_label_1
_geom_angle_atom_site_label_2
_geom_angle_atom_site_label_3
_geom_angle
N2 U1 N3 98.9(3)
N2 U1 N1 98.1(3)
N3 U1 N1 99.5(3)
N2 U1 C3 155.7(3)
N3 U1 C3 103.6(3)
N1 U1 C3 87.1(3)
N2 U1 C6 96.0(3)
N3 U1 C6 115.9(3)
N1 U1 C6 139.0(3)
C3 U1 C6 66.0(3)
N2 U1 C5 116.2(3)
N3 U1 C5 88.3(3)
N1 U1 C5 143.3(3)
C3 U1 C5 56.2(3)
C6 U1 C5 31.3(3)
N2 U1 C4 147.8(4)
N3 U1 C4 82.1(3)
N1 U1 C4 113.6(3)
C3 U1 C4 31.6(3)
C6 U1 C4 56.2(3)
C5 U1 C4 31.7(3)
N2 U1 C2 125.1(3)
N3 U1 C2 134.9(3)
N1 U1 C2 84.8(3)
C3 U1 C2 31.4(3)
C6 U1 C2 55.9(3)
C5 U1 C2 65.3(3)
C4 U1 C2 55.9(3)
N2 U1 C1 99.4(3)
N3 U1 C1 144.0(3)
N1 U1 C1 108.2(4)
C3 U1 C1 56.6(3)
C6 U1 C1 31.3(3)
C5 U1 C1 55.8(3)
C4 U1 C1 66.1(3)
C2 U1 C1 31.9(3)
N2 U1 K2 130.1(2)
N3 U1 K2 57.9(2)
N1 U1 K2 51.8(2)
C3 U1 K2 71.1(2)
C6 U1 K2 133.4(2)
C5 U1 K2 107.2(2)
C4 U1 K2 77.7(2)
C2 U1 K2 94.2(2)
C1 U1 K2 125.7(2)
N4 U2 N6 100.6(3)
N4 U2 N5 101.0(3)
N6 U2 N5 96.4(3)
N4 U2 C2 118.3(3)
N6 U2 C2 84.8(3)
N5 U2 C2 139.8(3)
N4 U2 C5 121.6(3)
N6 U2 C5 136.2(3)
N5 U2 C5 87.1(3)
C2 U2 C5 66.2(3)
N4 U2 C1 95.5(3)
N6 U2 C1 112.5(4)
N5 U2 C1 143.4(3)
C2 U2 C1 32.5(3)
C5 U2 C1 56.5(3)
N4 U2 C4 153.1(3)
N6 U2 C4 104.9(3)
N5 U2 C4 84.8(3)
C2 U2 C4 56.5(3)
C5 U2 C4 31.8(3)
C1 U2 C4 66.8(3)
N4 U2 C6 97.9(3)
N6 U2 C6 141.2(3)
N5 U2 C6 113.1(3)
C2 U2 C6 56.4(3)
C5 U2 C6 31.4(3)
C1 U2 C6 31.5(3)
C4 U2 C6 56.3(3)
N4 U2 C3 149.8(3)
N6 U2 C3 81.8(3)
N5 U2 C3 108.6(3)
C2 U2 C3 31.6(3)
C5 U2 C3 56.2(3)
C1 U2 C3 57.0(3)
C4 U2 C3 31.6(3)
C6 U2 C3 65.7(3)
N4 U2 K1 139.8(2)
N6 U2 K1 53.8(2)
N5 U2 K1 58.8(2)
C2 U2 K1 92.0(2)
C5 U2 K1 93.6(2)
C1 U2 K1 121.7(2)
C4 U2 K1 65.3(2)
C6 U2 K1 121.6(2)
C3 U2 K1 64.8(2)
C311 C38 C39 111.2(10)
C311 C38 C31 113.8(10)
C39 C38 C31 109.8(9)
C311 C38 C310 107.8(9)
C39 C38 C310 108.4(11)
C31 C38 C310 105.5(10)
C6 C1 C2 118.0(9)
C6 C1 C7 121.9(10)
C2 C1 C7 120.1(11)
C6 C1 U2 74.5(6)
C2 C1 U2 73.2(5)
C7 C1 U2 122.0(7)
C6 C1 U1 72.9(5)
C2 C1 U1 73.4(5)
C7 C1 U1 125.0(7)
U2 C1 U1 113.0(3)
C5 C6 C1 121.3(9)
C5 C6 U1 74.5(6)
C1 C6 U1 75.9(6)
C5 C6 U2 73.8(5)
C1 C6 U2 74.0(6)
U1 C6 U2 114.0(4)
C5 C6 H6A 119.4
C1 C6 H6A 119.4
U1 C6 H6A 121.5
U2 C6 H6A 124.5
C21 N2 U1 164.2(7)
C3 C4 C5 119.2(9)
C3 C4 U2 74.6(5)
C5 C4 U2 73.8(5)
C3 C4 U1 73.6(6)
C5 C4 U1 74.1(5)
U2 C4 U1 114.1(3)
C3 C4 H4A 120.4
C5 C4 H4A 120.4
U2 C4 H4A 122.6
U1 C4 H4A 123.3
C47 C42 C43 120.3(10)
C47 C42 C41 120.2(11)
C43 C42 C41 119.5(9)
C45 C44 C47 121.3(13)
C45 C44 H44A 119.3
C47 C44 H44A 119.3
C2 C3 C4 120.3(10)
C2 C3 U1 75.6(5)
C4 C3 U1 74.8(6)
C2 C3 U2 73.1(6)
C4 C3 U2 73.9(6)
U1 C3 U2 114.3(4)
C2 C3 H3A 119.9
C4 C3 H3A 119.9
U1 C3 H3A 120.9
U2 C3 H3A 124.8
C42 C47 C44 119.2(13)
C42 C47 C471 121.7(10)
C44 C47 C471 119.0(11)
N2 C21 C22 118.2(8)
N2 C21 C28 123.0(10)
C22 C21 C28 118.7(9)
C61 N6 U2 168.2(7)
C61 N6 K1 101.2(6)
U2 N6 K1 90.0(3)
C6 C5 C4 120.6(10)
C6 C5 U2 74.8(5)
C4 C5 U2 74.4(5)
C6 C5 U1 74.3(6)
C4 C5 U1 74.2(5)
U2 C5 U1 114.4(4)
C6 C5 H5A 119.7
C4 C5 H5A 119.7
U2 C5 H5A 122.4
U1 C5 H5A 123.3
C51 N5 U2 174.6(7)
C51 N5 K1 96.0(6)
U2 N5 K1 85.1(3)
C3 C2 C1 120.6(10)
C3 C2 U2 75.3(6)
C1 C2 U2 74.4(6)
C3 C2 U1 73.0(6)
C1 C2 U1 74.7(5)
U2 C2 U1 114.1(4)
C3 C2 H2A 119.7
C1 C2 H2A 119.7
U2 C2 H2A 121.8
U1 C2 H2A 124.1
C38 C311 H31A 109.5
C38 C311 H31B 109.5
H31A C311 H31B 109.5
C38 C311 H31C 109.5
H31A C311 H31C 109.5
H31B C311 H31C 109.5
C1 C7 H7A 109.5
C1 C7 H7B 109.5
H7A C7 H7B 109.5
C1 C7 H7C 109.5
H7A C7 H7C 109.5
H7B C7 H7C 109.5
C31 N3 U1 173.8(7)
C31 N3 K2 98.3(6)
U1 N3 K2 86.7(2)
C68 C610 H61A 109.5
C68 C610 H61B 109.5
H61A C610 H61B 109.5
C68 C610 H61C 109.5
H61A C610 H61C 109.5
H61B C610 H61C 109.5
N3 C31 C32 118.1(9)
N3 C31 C38 123.6(10)
C32 C31 C38 118.3(9)
C611 C68 C61 110.0(9)
C611 C68 C69 110.6(11)
C61 C68 C69 107.4(9)
C611 C68 C610 109.6(11)
C61 C68 C610 111.6(9)
C69 C68 C610 107.7(10)
N6 C61 C62 118.1(9)
N6 C61 C68 122.7(9)
C62 C61 C68 119.2(8)
N6 C61 K1 58.3(6)
C62 C61 K1 61.5(5)
C68 C61 K1 166.1(6)
C33 C32 C37 119.1(10)
C33 C32 C31 122.5(9)
C37 C32 C31 117.5(9)
C33 C32 K2 76.9(6)
C37 C32 K2 86.0(6)
C31 C32 K2 98.2(6)
C58 C511 H51A 109.5
C58 C511 H51B 109.5
H51A C511 H51B 109.5
C58 C511 H51C 109.5
H51A C511 H51C 109.5
H51B C511 H51C 109.5
C47 C471 H47A 109.5
C47 C471 H47B 109.5
H47A C471 H47B 109.5
C47 C471 H47C 109.5
H47A C471 H47C 109.5
H47B C471 H47C 109.5
C13 C12 C17 121.4(14)
C13 C12 C11 120.3(10)
C17 C12 C11 117.9(13)
C13 C12 K2 86.5(7)
C17 C12 K2 83.5(8)
C11 C12 K2 94.0(6)
C43 C46 C45 122.6(14)
C43 C46 H46A 118.7
C45 C46 H46A 118.7
C12 C13 C14 117.9(16)
C12 C13 C131 122.4(11)
C14 C13 C131 119.8(16)
C12 C13 K2 68.8(7)
C14 C13 K2 90.4(10)
C131 C13 K2 108.8(8)
N5 C51 C52 120.5(9)
N5 C51 C58 120.2(9)
C52 C51 C58 119.4(9)
C58 C510 H51D 109.5
C58 C510 H51E 109.5
H51D C510 H51E 109.5
C58 C510 H51F 109.5
H51D C510 H51F 109.5
H51E C510 H51F 109.5
C11 N1 U1 167.0(9)
C11 N1 K2 100.3(8)
U1 N1 K2 92.4(3)
C19 C18 C110 111.1(13)
C19 C18 C111 109.9(11)
C110 C18 C111 106.8(14)
C19 C18 C11 111.4(12)
C110 C18 C11 107.8(10)
C111 C18 C11 109.9(11)
C68 C69 H69A 109.5
C68 C69 H69B 109.5
H69A C69 H69B 109.5
C68 C69 H69C 109.5
H69A C69 H69C 109.5
H69B C69 H69C 109.5
C211 C28 C29 110.8(14)
C211 C28 C210 107.0(14)
C29 C28 C210 109.8(14)
C211 C28 C21 111.7(12)
C29 C28 C21 109.7(11)
C210 C28 C21 107.7(10)
C28 C211 H21D 109.5
C28 C211 H21E 109.5
H21D C211 H21E 109.5
C28 C211 H21F 109.5
H21D C211 H21F 109.5
H21E C211 H21F 109.5
C38 C310 H31D 109.5
C38 C310 H31E 109.5
H31D C310 H31E 109.5
C38 C310 H31F 109.5
H31D C310 H31F 109.5
H31E C310 H31F 109.5
C58 C59 H59A 109.5
C58 C59 H59B 109.5
H59A C59 H59B 109.5
C58 C59 H59C 109.5
H59A C59 H59C 109.5
H59B C59 H59C 109.5
C13 C131 H13A 109.5
C13 C131 H13B 109.5
H13A C131 H13B 109.5
C13 C131 H13C 109.5
H13A C131 H13C 109.5
H13B C131 H13C 109.5
C43 C431 H43A 109.5
C43 C431 H43B 109.5
H43A C431 H43B 109.5
C43 C431 H43C 109.5
H43A C431 H43C 109.5
H43B C431 H43C 109.5
C38 C39 H39A 109.5
C38 C39 H39B 109.5
H39A C39 H39B 109.5
C38 C39 H39C 109.5
H39A C39 H39C 109.5
H39B C39 H39C 109.5
C17A C17 C16 87(6)
C17A C17 C12 151(5)
C16 C17 C12 120.2(19)
C17A C17 C17B 37(6)
C16 C17 C17B 120.6(16)
C12 C17 C17B 119.2(16)
C17A C17 K2 98(4)
C16 C17 K2 92.8(11)
C12 C17 K2 71.0(7)
C17B C17 K2 107.3(10)
C28 C210 H21A 109.5
C28 C210 H21B 109.5
H21A C210 H21B 109.5
C28 C210 H21C 109.5
H21A C210 H21C 109.5
H21B C210 H21C 109.5
C41 N4 U2 178.4(7)
N1 C11 C12 119.3(11)
N1 C11 C18 120.9(12)
C12 C11 C18 119.8(10)
N1 C11 K2 58.8(7)
C12 C11 K2 60.5(6)
C18 C11 K2 178.7(8)
C18 C19 H19A 109.5
C18 C19 H19B 109.5
H19A C19 H19B 109.5
C18 C19 H19C 109.5
H19A C19 H19C 109.5
H19B C19 H19C 109.5
C48 C410 H41A 109.5
C48 C410 H41B 109.5
H41A C410 H41B 109.5
C48 C410 H41C 109.5
H41A C410 H41C 109.5
H41B C410 H41C 109.5
C36 C37 C32 118.8(10)
C36 C37 C371 120.6(11)
C32 C37 C371 120.6(11)
C36 C37 K2 85.7(7)
C32 C37 K2 68.8(5)
C371 C37 K2 114.2(7)
C62 C63 C64 115.8(12)
C62 C63 C631 122.6(10)
C64 C63 C631 121.6(12)
C62 C63 K1 77.7(6)
C64 C63 K1 91.4(8)
C631 C63 K1 98.1(7)
C37 C371 H37A 109.5
C37 C371 H37B 109.5
H37A C371 H37B 109.5
C37 C371 H37C 109.5
H37A C371 H37C 109.5
H37B C371 H37C 109.5
C410 C48 C49 108.4(11)
C410 C48 C411 109.8(11)
C49 C48 C411 108.7(11)
C410 C48 C41 113.5(10)
C49 C48 C41 107.7(9)
C411 C48 C41 108.5(10)
C35 C36 C37 121.8(12)
C35 C36 K2 77.9(7)
C37 C36 K2 71.0(6)
C35 C36 H36A 119.0
C37 C36 H36A 119.0
K2 C36 H36A 119.0
C36 C35 C34 118.6(12)
C36 C35 C351 119.8(14)
C34 C35 C351 121.6(14)
C36 C35 K2 79.5(7)
C34 C35 K2 70.0(7)
C351 C35 K2 120.7(9)
N4 C41 C42 119.3(10)
N4 C41 C48 122.9(10)
C42 C41 C48 117.8(8)
C67 C671 H67A 109.5
C67 C671 H67B 109.5
H67A C671 H67B 109.5
C67 C671 H67C 109.5
H67A C671 H67C 109.5
H67B C671 H67C 109.5
C66 C67 C62 119.1(12)
C66 C67 C671 119.8(12)
C62 C67 C671 121.0(10)
C66 C67 K1 91.9(8)
C62 C67 K1 62.2(6)
C671 C67 K1 114.8(7)
C63 C631 H63A 109.5
C63 C631 H63B 109.5
H63A C631 H63B 109.5
C63 C631 H63C 109.5
H63A C631 H63C 109.5
H63B C631 H63C 109.5
C24 C23 C22 119.2(11)
C24 C23 C231 119.8(11)
C22 C23 C231 120.9(10)
C32 C33 C34 119.7(11)
C32 C33 C331 121.3(10)
C34 C33 C331 119.0(11)
C32 C33 K2 77.4(6)
C34 C33 K2 84.8(8)
C331 C33 K2 107.0(7)
C35 C34 C33 121.9(12)
C35 C34 K2 86.8(8)
C33 C34 K2 70.3(6)
C35 C34 H34A 118.9
C33 C34 H34A 118.9
K2 C34 H34A 118.9
C26 C25 C24 118.2(11)
C26 C25 C251 121.9(12)
C24 C25 C251 119.9(12)
C23 C24 C25 121.3(12)
C23 C24 H24A 119.4
C25 C24 H24A 119.4
C23 C231 H23D 109.5
C23 C231 H23E 109.5
H23D C231 H23E 109.5
C23 C231 H23F 109.5
H23D C231 H23F 109.5
H23E C231 H23F 109.5
C27 C22 C23 119.2(10)
C27 C22 C21 121.1(10)
C23 C22 C21 119.6(9)
C68 C611 H61D 109.5
C68 C611 H61E 109.5
H61D C611 H61E 109.5
C68 C611 H61F 109.5
H61D C611 H61F 109.5
H61E C611 H61F 109.5
C26 C27 C22 120.7(12)
C26 C27 C271 118.0(11)
C22 C27 C271 121.2(11)
C27 C271 H27A 109.5
C27 C271 H27B 109.5
H27A C271 H27B 109.5
C27 C271 H27C 109.5
H27A C271 H27C 109.5
H27B C271 H27C 109.5
C46 C43 C42 118.5(12)
C46 C43 C431 119.8(12)
C42 C43 C431 121.6(10)
C27 C26 C25 121.3(11)
C27 C26 H26A 119.4
C25 C26 H26A 119.4
C44 C45 C46 118.1(12)
C44 C45 C451 121.5(17)
C46 C45 C451 120.4(17)
C67 C62 C63 121.8(10)
C67 C62 C61 119.3(9)
C63 C62 C61 118.3(9)
C67 C62 K1 94.7(7)
C63 C62 K1 75.8(6)
C61 C62 K1 92.7(5)
C48 C49 H49A 109.5
C48 C49 H49B 109.5
H49A C49 H49B 109.5
C48 C49 H49C 109.5
H49A C49 H49C 109.5
H49B C49 H49C 109.5
C28 C29 H29A 109.5
C28 C29 H29B 109.5
H29A C29 H29B 109.5
C28 C29 H29C 109.5
H29A C29 H29C 109.5
H29B C29 H29C 109.5
N6 K1 C52 105.4(2)
N6 K1 C63 64.2(3)
C52 K1 C63 143.4(3)
N6 K1 C62 45.9(2)
C52 K1 C62 121.1(3)
C63 K1 C62 26.5(3)
N6 K1 C53 107.9(2)
C52 K1 C53 25.8(2)
C63 K1 C53 120.3(3)
C62 K1 C53 103.7(3)
N6 K1 C57 123.4(3)
C52 K1 C57 25.3(3)
C63 K1 C57 162.7(3)
C62 K1 C57 146.2(3)
C53 K1 C57 44.2(3)
N6 K1 N5 63.8(2)
C52 K1 N5 44.8(2)
C63 K1 N5 124.4(3)
C62 K1 N5 98.9(2)
C53 K1 N5 61.4(2)
C57 K1 N5 59.6(3)
N6 K1 C54 128.7(3)
C52 K1 C54 44.7(3)
C63 K1 C54 112.3(3)
C62 K1 C54 107.0(3)
C53 K1 C54 25.4(3)
C57 K1 C54 50.4(3)
N5 K1 C54 86.2(2)
N6 K1 I 121.52(16)
C52 K1 I 123.65(19)
C63 K1 I 88.1(2)
C62 K1 I 113.9(2)
C53 K1 I 130.26(19)
C57 K1 I 98.55(19)
N5 K1 I 136.53(15)
C54 K1 I 109.0(2)
N6 K1 C56 147.3(3)
C52 K1 C56 43.5(3)
C63 K1 C56 144.6(3)
C62 K1 C56 148.7(3)
C53 K1 C56 50.1(3)
C57 K1 C56 24.2(3)
N5 K1 C56 83.6(3)
C54 K1 C56 41.8(3)
I K1 C56 82.5(2)
N6 K1 C55 151.3(3)
C52 K1 C55 50.7(3)
C63 K1 C55 123.1(3)
C62 K1 C55 127.1(3)
C53 K1 C55 43.5(3)
C57 K1 C55 42.1(3)
N5 K1 C55 95.4(3)
C54 K1 C55 24.1(3)
I K1 C55 87.1(2)
C56 K1 C55 22.9(3)
N6 K1 C64 87.1(3)
C52 K1 C64 131.8(4)
C63 K1 C64 24.7(3)
C62 K1 C64 43.1(3)
C53 K1 C64 106.0(4)
C57 K1 C64 140.0(3)
N5 K1 C64 138.8(3)
C54 K1 C64 91.1(4)
I K1 C64 82.9(3)
C56 K1 C64 119.9(4)
C55 K1 C64 98.6(4)
C55 C56 C57 122.1(11)
C55 C56 K1 80.3(8)
C57 C56 K1 72.1(7)
C55 C56 H56A 118.9
C57 C56 H56A 118.9
K1 C56 H56A 118.9
C53 C531 H53A 109.5
C53 C531 H53B 109.5
H53A C531 H53B 109.5
C53 C531 H53C 109.5
H53A C531 H53C 109.5
H53B C531 H53C 109.5
C52 C57 C56 119.9(11)
C52 C57 C571 120.2(10)
C56 C57 C571 119.9(10)
C52 C57 K1 71.3(6)
C56 C57 K1 83.7(7)
C571 C57 K1 115.7(7)
C56 C55 C54 119.0(11)
C56 C55 C551 119.6(12)
C54 C55 C551 121.2(13)
C56 C55 K1 76.8(7)
C54 C55 K1 72.1(7)
C551 C55 K1 117.9(8)
C65 C64 C63 122.6(13)
C65 C64 K1 93.9(9)
C63 C64 K1 63.8(6)
C65 C64 H64A 118.5
C63 C64 H64A 118.5
K1 C64 H64A 118.5
C67 C66 C65 122.2(13)
C67 C66 H66A 118.9
C65 C66 H66A 118.9
C64 C65 C66 118.4(12)
C64 C65 C651 120.7(18)
C66 C65 C651 120.9(17)
N1 K2 C12 46.4(3)
N1 K2 C33 126.8(3)
C12 K2 C33 152.7(3)
N1 K2 C32 103.1(3)
C12 K2 C32 130.3(3)
C33 K2 C32 25.7(3)
N1 K2 C17 61.8(4)
C12 K2 C17 25.5(3)
C33 K2 C17 129.2(4)
C32 K2 C17 112.5(4)
N1 K2 C13 61.3(3)
C12 K2 C13 24.7(3)
C33 K2 C13 168.0(3)
C32 K2 C13 154.8(3)
C17 K2 C13 43.6(4)
N1 K2 N3 65.8(2)
C12 K2 N3 109.4(3)
C33 K2 N3 62.4(3)
C32 K2 N3 44.4(2)
C17 K2 N3 111.0(4)
C13 K2 N3 127.0(3)
N1 K2 C34 145.7(3)
C12 K2 C34 141.2(4)
C33 K2 C34 24.9(3)
C32 K2 C34 43.9(3)
C17 K2 C34 116.0(4)
C13 K2 C34 143.5(3)
N3 K2 C34 86.2(3)
N1 K2 C37 97.2(2)
C12 K2 C37 108.9(3)
C33 K2 C37 44.0(3)
C32 K2 C37 25.2(3)
C17 K2 C37 88.0(4)
C13 K2 C37 131.5(3)
N3 K2 C37 57.7(2)
C34 K2 C37 49.4(3)
N1 K2 I 125.10(16)
C12 K2 I 118.5(3)
C33 K2 I 87.4(2)
C32 K2 I 111.14(19)
C17 K2 I 131.8(4)
C13 K2 I 94.0(3)
N3 K2 I 114.07(15)
C34 K2 I 83.3(2)
C37 K2 I 130.6(2)
N1 K2 C11 20.9(2)
C12 K2 C11 25.5(3)
C33 K2 C11 142.2(3)
C32 K2 C11 116.6(3)
C17 K2 C11 43.2(4)
C13 K2 C11 43.1(3)
N3 K2 C11 85.2(2)
C34 K2 C11 150.6(3)
C37 K2 C11 103.1(3)
I K2 C11 125.69(18)
N1 K2 C35 134.6(3)
C12 K2 C35 118.2(3)
C33 K2 C35 42.5(3)
C32 K2 C35 49.8(3)
C17 K2 C35 92.9(4)
C13 K2 C35 125.7(3)
N3 K2 C35 93.8(3)
C34 K2 C35 23.2(3)
C37 K2 C35 41.4(3)
I K2 C35 100.1(3)
C11 K2 C35 130.1(3)
C33 C331 H33A 109.5
C33 C331 H33B 109.5
H33A C331 H33B 109.5
C33 C331 H33C 109.5
H33A C331 H33C 109.5
H33B C331 H33C 109.5
C25 C251 H25A 109.5
C25 C251 H25B 109.5
H25A C251 H25B 109.5
C25 C251 H25C 109.5
H25A C251 H25C 109.5
H25B C251 H25C 109.5
C57 C571 H57A 109.5
C57 C571 H57B 109.5
H57A C571 H57B 109.5
C57 C571 H57C 109.5
H57A C571 H57C 109.5
H57B C571 H57C 109.5
C55 C551 H55A 109.5
C55 C551 H55B 109.5
H55A C551 H55B 109.5
C55 C551 H55C 109.5
H55A C551 H55C 109.5
H55B C551 H55C 109.5
C52 C53 C54 119.5(10)
C52 C53 C531 122.2(9)
C54 C53 C531 118.3(10)
C52 C53 K1 75.0(5)
C54 C53 K1 82.7(6)
C531 C53 K1 112.5(7)
C59 C58 C511 110.8(11)
C59 C58 C510 111.0(11)
C511 C58 C510 109.3(10)
C59 C58 C51 108.1(10)
C511 C58 C51 110.8(9)
C510 C58 C51 106.7(10)
C13 C14 C15 120(2)
C13 C14 C15B 169(3)
C15 C14 C15B 50(2)
C13 C14 H14A 120.2
C15 C14 H14A 120.2
C15B C14 H14A 70.0
C18 C110 H11A 109.5
C18 C110 H11B 109.5
H11A C110 H11B 109.5
C18 C110 H11C 109.5
H11A C110 H11C 109.5
H11B C110 H11C 109.5
C45 C451 H45A 109.5
C45 C451 H45B 109.5
H45A C451 H45B 109.5
C45 C451 H45C 109.5
H45A C451 H45C 109.5
H45B C451 H45C 109.5
C53 C52 C57 119.4(9)
C53 C52 C51 120.3(8)
C57 C52 C51 119.6(9)
C53 C52 K1 79.3(6)
C57 C52 K1 83.4(6)
C51 C52 K1 98.6(6)
C35 C351 H35A 109.5
C35 C351 H35B 109.5
H35A C351 H35B 109.5
C35 C351 H35C 109.5
H35A C351 H35C 109.5
H35B C351 H35C 109.5
C16 C15 C14 118.0(18)
C16 C15 C15A 117(2)
C14 C15 C15A 125(2)
C16 C15 C15B 158(5)
C14 C15 C15B 82(4)
C15A C15 C15B 43(4)
K2 I K1 111.18(6)
C48 C411 H41D 109.5
C48 C411 H41E 109.5
H41D C411 H41E 109.5
C48 C411 H41F 109.5
H41D C411 H41F 109.5
H41E C411 H41F 109.5
C18 C111 H11D 109.5
C18 C111 H11E 109.5
H11D C111 H11E 109.5
C18 C111 H11F 109.5
H11D C111 H11F 109.5
H11E C111 H11F 109.5
C55 C54 C53 120.0(11)
C55 C54 K1 83.8(7)
C53 C54 K1 71.9(6)
C55 C54 H54A 119.9
C53 C54 H54A 119.9
K1 C54 H54A 119.9
C65 C651 H65A 109.5
C65 C651 H65B 109.5
H65A C651 H65B 109.5
C65 C651 H65C 109.5
H65A C651 H65C 109.5
H65B C651 H65C 109.5
C15 C16 C17 123(2)
C15 C16 C17A 161(3)
C17 C16 C17A 41(2)
C15 C16 K2 87.4(13)
C17 C16 K2 64.8(10)
C17A C16 K2 76(3)
C15 C16 H16A 96.1
C17 C16 H16A 96.1
C17A C16 H16A 96.1
K2 C16 H16A 158.7
C15 C15A H15A 109.5
C15 C15A H15B 109.5
C15 C15A H15C 109.5
C15 C15B C14 47(2)
C15 C15B H15D 109.6
C14 C15B H15D 118.4
C15 C15B H15E 109.5
C14 C15B H15E 62.9
H15D C15B H15E 109.5
C15 C15B H15F 109.3
C14 C15B H15F 131.4
H15D C15B H15F 109.5
H15E C15B H15F 109.5
C17 C17A C16 52(5)
C17 C17A K2 64(4)
C16 C17A K2 76(3)
C17 C17A H17A 109.5
C16 C17A H17A 151.0
K2 C17A H17A 119.1
C17 C17A H17B 109.5
C16 C17A H17B 98.7
K2 C17A H17B 45.9
H17A C17A H17B 109.5
C17 C17A H17C 109.5
C16 C17A H17C 65.3
K2 C17A H17C 130.4
H17A C17A H17C 109.5
H17B C17A H17C 109.5
C17 C17B H17D 109.5
C17 C17B H17E 109.5
C17 C17B H17F 109.5

loop_
_geom_bond_atom_site_label_1
_geom_bond_atom_site_label_2
_geom_bond_distance
U1 N2 2.203(7)
U1 N3 2.234(7)
U1 N1 2.253(9)
U1 C3 2.630(10)
U1 C6 2.642(10)
U1 C5 2.645(9)
U1 C4 2.645(9)
U1 C2 2.663(9)
U1 C1 2.681(9)
U1 K2 3.851(3)
U2 N4 2.221(7)
U2 N6 2.237(8)
U2 N5 2.239(8)
U2 C2 2.620(9)
U2 C5 2.630(9)
U2 C1 2.636(10)
U2 C4 2.639(8)
U2 C6 2.643(10)
U2 C3 2.648(11)
U2 K1 3.788(2)
C38 C311 1.532(15)
C38 C39 1.543(16)
C38 C31 1.556(15)
C38 C310 1.557(16)
C1 C6 1.435(16)
C1 C2 1.469(15)
C1 C7 1.522(14)
C6 C5 1.425(14)
C6 H6A 0.9500
N2 C21 1.280(12)
C4 C3 1.438(15)
C4 C5 1.443(14)
C4 H4A 0.9500
C42 C47 1.379(14)
C42 C43 1.404(16)
C42 C41 1.524(15)
C44 C45 1.37(2)
C44 C47 1.406(17)
C44 H44A 0.9500
C3 C2 1.433(14)
C3 H3A 0.9500
C47 C471 1.473(17)
C21 C22 1.527(14)
C21 C28 1.577(15)
N6 C61 1.260(12)
N6 K1 3.056(8)
C5 H5A 0.9500
N5 C51 1.278(13)
N5 K1 3.251(9)
C2 H2A 0.9500
C311 H31A 0.9800
C311 H31B 0.9800
C311 H31C 0.9800
C7 H7A 0.9800
C7 H7B 0.9800
C7 H7C 0.9800
N3 C31 1.256(13)
N3 K2 3.268(9)
C610 C68 1.563(16)
C610 H61A 0.9800
C610 H61B 0.9800
C610 H61C 0.9800
C31 C32 1.551(14)
C68 C611 1.491(17)
C68 C61 1.545(15)
C68 C69 1.561(16)
C61 C62 1.534(14)
C61 K1 3.525(10)
C32 C33 1.381(14)
C32 C37 1.419(14)
C32 K2 3.108(9)
C511 C58 1.555(16)
C511 H51A 0.9800
C511 H51B 0.9800
C511 H51C 0.9800
C471 H47A 0.9800
C471 H47B 0.9800
C471 H47C 0.9800
C12 C13 1.360(18)
C12 C17 1.383(18)
C12 C11 1.503(17)
C12 K2 3.037(11)
C46 C43 1.369(17)
C46 C45 1.39(2)
C46 H46A 0.9500
C13 C14 1.41(2)
C13 C131 1.52(2)
C13 K2 3.251(14)
C51 C52 1.501(14)
C51 C58 1.572(15)
C510 C58 1.560(17)
C510 H51D 0.9800
C510 H51E 0.9800
C510 H51F 0.9800
N1 C11 1.260(14)
N1 K2 3.029(10)
C18 C19 1.528(19)
C18 C110 1.54(2)
C18 C111 1.540(18)
C18 C11 1.572(17)
C69 H69A 0.9800
C69 H69B 0.9800
C69 H69C 0.9800
C28 C211 1.48(2)
C28 C29 1.49(2)
C28 C210 1.55(2)
C211 H21D 0.9800
C211 H21E 0.9800
C211 H21F 0.9800
C310 H31D 0.9800
C310 H31E 0.9800
C310 H31F 0.9800
C59 C58 1.533(18)
C59 H59A 0.9800
C59 H59B 0.9800
C59 H59C 0.9800
C131 H13A 0.9800
C131 H13B 0.9800
C131 H13C 0.9800
C431 C43 1.524(17)
C431 H43A 0.9800
C431 H43B 0.9800
C431 H43C 0.9800
C39 H39A 0.9800
C39 H39B 0.9800
C39 H39C 0.9800
C17 C17A 1.11(8)
C17 C16 1.34(2)
C17 C17B 1.63(3)
C17 K2 3.190(15)
C210 H21A 0.9800
C210 H21B 0.9800
C210 H21C 0.9800
N4 C41 1.268(12)
C11 K2 3.482(12)
C19 H19A 0.9800
C19 H19B 0.9800
C19 H19C 0.9800
C410 C48 1.493(16)
C410 H41A 0.9800
C410 H41B 0.9800
C410 H41C 0.9800
C37 C36 1.394(17)
C37 C371 1.516(16)
C37 K2 3.324(10)
C63 C62 1.418(15)
C63 C64 1.435(18)
C63 C631 1.515(17)
C63 K1 3.078(11)
C371 H37A 0.9800
C371 H37B 0.9800
C371 H37C 0.9800
C48 C49 1.528(18)
C48 C411 1.532(17)
C48 C41 1.579(16)
C36 C35 1.365(18)
C36 K2 3.506(11)
C36 H36A 1.0000
C35 C34 1.375(19)
C35 C351 1.485(19)
C35 K2 3.487(12)
C671 C67 1.515(17)
C671 H67A 0.9800
C671 H67B 0.9800
C671 H67C 0.9800
C67 C66 1.363(17)
C67 C62 1.378(15)
C67 K1 3.496(10)
C631 H63A 0.9800
C631 H63B 0.9800
C631 H63C 0.9800
C23 C24 1.377(15)
C23 C22 1.410(16)
C23 C231 1.515(16)
C33 C34 1.387(17)
C33 C331 1.522(16)
C33 K2 3.101(12)
C34 K2 3.281(12)
C34 H34A 1.0000
C25 C26 1.395(17)
C25 C24 1.396(17)
C25 C251 1.502(17)
C24 H24A 0.9500
C231 H23D 0.9800
C231 H23E 0.9800
C231 H23F 0.9800
C22 C27 1.390(15)
C611 H61D 0.9800
C611 H61E 0.9800
C611 H61F 0.9800
C27 C26 1.356(16)
C27 C271 1.497(18)
C271 H27A 0.9800
C271 H27B 0.9800
C271 H27C 0.9800
C26 H26A 0.9500
C45 C451 1.550(19)
C62 K1 3.102(10)
C49 H49A 0.9800
C49 H49B 0.9800
C49 H49C 0.9800
C29 H29A 0.9800
C29 H29B 0.9800
C29 H29C 0.9800
K1 C52 3.072(10)
K1 C53 3.126(10)
K1 C57 3.222(12)
K1 C54 3.261(12)
K1 I 3.357(2)
K1 C56 3.365(13)
K1 C55 3.408(12)
K1 C64 3.428(13)
C56 C55 1.343(18)
C56 C57 1.386(16)
C56 H56A 1.0000
C531 C53 1.524(14)
C531 H53A 0.9800
C531 H53B 0.9800
C531 H53C 0.9800
C57 C52 1.385(14)
C57 C571 1.564(17)
C55 C54 1.401(17)
C55 C551 1.509(17)
C64 C65 1.35(2)
C64 H64A 1.0000
C66 C65 1.40(2)
C66 H66A 0.9500
C65 C651 1.52(2)
K2 I 3.341(3)
C331 H33A 0.9800
C331 H33B 0.9800
C331 H33C 0.9800
C251 H25A 0.9800
C251 H25B 0.9800
C251 H25C 0.9800
C571 H57A 0.9800
C571 H57B 0.9800
C571 H57C 0.9800
C551 H55A 0.9800
C551 H55B 0.9800
C551 H55C 0.9800
C53 C52 1.384(13)
C53 C54 1.410(15)
C14 C15 1.44(3)
C14 C15B 1.95(8)
C14 H14A 0.9500
C110 H11A 0.9800
C110 H11B 0.9800
C110 H11C 0.9800
C451 H45A 0.9800
C451 H45B 0.9800
C451 H45C 0.9800
C351 H35A 0.9800
C351 H35B 0.9800
C351 H35C 0.9800
C15 C16 1.333(17)
C15 C15A 1.50(3)
C15 C15B 1.52(2)
C411 H41D 0.9800
C411 H41E 0.9800
C411 H41F 0.9800
C111 H11D 0.9800
C111 H11E 0.9800
C111 H11F 0.9800
C54 H54A 1.0000
C651 H65A 0.9800
C651 H65B 0.9800
C651 H65C 0.9800
C16 C17A 1.69(11)
C16 H16A 1.0000
C15A H15A 0.9800
C15A H15B 0.9800
C15A H15C 0.9800
C15B H15D 0.9800
C15B H15E 0.9800
C15B H15F 0.9800
C17A H17A 0.9800
C17A H17B 0.9800
C17A H17C 0.9800
C17B H17D 0.9800
C17B H17E 0.9800
C17B H17F 0.9800

loop_
_platon_squeeze_void_nr
_platon_squeeze_void_average_x
_platon_squeeze_void_average_y
_platon_squeeze_void_average_z
_platon_squeeze_void_volume
_platon_squeeze_void_count_electrons
_platon_squeeze_void_content
1 0.732 0.011 0.209 441 48 ' '
2 0.268 0.511 0.791 441 48 ' '
3 0.764 0.387 0.503 10 1 ' '
4 0.236 0.887 0.497 10 1 ' '
